data_7226620
loop_
_publ_author_name
'Iijima, Jun'
'Naruke, Haruo'
'Sanji, Takanobu'

_publ_section_title
;
 On chirality induction in the crystalline solid-containing sandwich-type
 [Ln(\a-PW11O39)2]11&#x2212;polyoxotungstate and proline
;
_journal_issue 94
_journal_name_full 'RSC Adv.'
_journal_page_first 91494
_journal_paper_doi 10.1039/C6RA22278A
_journal_volume 6
_journal_year 2016
_chemical_absolute_configuration 'CHOOSE rm ad rmad syn or unk'
_chemical_formula_moiety 'C41.5 H109.2 Er K1.3 N8.3 Na3.2 O108.6 P2 W22'
_chemical_formula_sum 'C41.5 H109.2 Er K1.3 N8.3 Na3.2 O108.6 P2 W22'
_chemical_formula_weight 6860.61
_chemical_properties_physical ', Photo-sensitive'
_space_group_crystal_system triclinic
_space_group_IT_number 1
_space_group_name_Hall 'P 1'
_space_group_name_H-M_alt 'P 1'
_symmetry_space_group_name_Hall 'P 1'
_symmetry_space_group_name_H-M 'P 1'
_atom_sites_solution_primary direct
_atom_sites_solution_secondary difmap
_audit_update_record
;
2016-09-01 deposited with the CCDC.
2016-09-23 downloaded from the CCDC.
;
_cell_angle_alpha 103.5786(9)
_cell_angle_beta 93.9442(8)
_cell_angle_gamma 97.6353(9)
_cell_formula_units_Z 1
_cell_length_a 12.8410(4)
_cell_length_b 13.2876(4)
_cell_length_c 19.8313(6)
_cell_measurement_reflns_used 26238
_cell_measurement_temperature 213
_cell_measurement_theta_max 27.43
_cell_measurement_theta_min 3.11
_cell_volume 3242.39(17)
_computing_cell_refinement 'RAPID AUTO'
_computing_data_collection 'RAPID AUTO (Rigaku, ????)'
_computing_data_reduction 'RAPID AUTO'
_computing_molecular_graphics 'CrystalStructure 4.2.2'
_computing_publication_material 'CrystalStructure 4.2.2 (Rigaku, 2016)'
_computing_structure_refinement 'SHELXL Version 2014/6 (Sheldrick, 2008)'
_computing_structure_solution 'SHELXS Version 2013/1 (Sheldrick, 2008)'
_diffrn_ambient_temperature 213
_diffrn_detector_area_resol_mean 10.000
_diffrn_measured_fraction_theta_full 0.998
_diffrn_measured_fraction_theta_max 0.992
_diffrn_measurement_device_type 'Rigaku R-AXIS RAPID'
_diffrn_measurement_method \w
_diffrn_radiation_type 'Mo K\a'
_diffrn_radiation_wavelength 0.71075
_diffrn_reflns_av_R_equivalents 0.0578
_diffrn_reflns_Laue_measured_fraction_full 0.998
_diffrn_reflns_Laue_measured_fraction_max 0.992
_diffrn_reflns_limit_h_max 16
_diffrn_reflns_limit_h_min -16
_diffrn_reflns_limit_k_max 17
_diffrn_reflns_limit_k_min -17
_diffrn_reflns_limit_l_max 25
_diffrn_reflns_limit_l_min -25
_diffrn_reflns_number 52590
_diffrn_reflns_point_group_measured_fraction_full 0.883
_diffrn_reflns_point_group_measured_fraction_max 0.860
_diffrn_reflns_theta_full 25.242
_diffrn_reflns_theta_max 27.481
_diffrn_reflns_theta_min 3.106
_diffrn_standards_number 0
_exptl_absorpt_coefficient_mu 20.275
_exptl_absorpt_correction_T_max 0.210
_exptl_absorpt_correction_T_min 0.008
_exptl_absorpt_correction_type numerical
_exptl_absorpt_process_details 'NUMABS (Rigaku, 1999)'
_exptl_crystal_colour light
_exptl_crystal_density_diffrn 3.513
_exptl_crystal_density_method 'not measured'
_exptl_crystal_description block
_exptl_crystal_F_000 3071.00
_exptl_crystal_size_max 0.345
_exptl_crystal_size_mid 0.100
_exptl_crystal_size_min 0.077
_refine_diff_density_max 1.79
_refine_diff_density_min -1.99
_refine_ls_abs_structure_details
;
 No quotients, so Flack parameter determined by classical intensity fit
;
_refine_ls_abs_structure_Flack 0.028(11)
_refine_ls_extinction_method none
_refine_ls_goodness_of_fit_ref 1.064
_refine_ls_hydrogen_treatment undef
_refine_ls_number_parameters 781
_refine_ls_number_reflns 25584
_refine_ls_number_restraints 11
_refine_ls_R_factor_all 0.0435
_refine_ls_R_factor_gt 0.0413
_refine_ls_shift/su_max 0.007
_refine_ls_structure_factor_coef Fsqd
_refine_ls_weighting_details 'w = 1/[\s^2^(Fo^2^)+(0.0557P)^2^] where P=(Fo^2^+2Fc^2^)/3'
_refine_ls_weighting_scheme calc
_refine_ls_wR_factor_gt 0.1071
_refine_ls_wR_factor_ref 0.1087
_reflns_Friedel_coverage 0.733
_reflns_Friedel_fraction_full 0.768
_reflns_Friedel_fraction_max 0.727
_reflns_number_gt 24202
_reflns_number_total 25584
_reflns_threshold_expression F^2^>2.0\s(F^2^)
_cod_data_source_file c6ra22278a3.cif
_cod_data_source_block 110127
_cod_original_cell_volume 3242.38(17)
_cod_database_code 7226620
_shelxl_version_number 2014/6
_platon_squeeze_void_probe_radius 1.20

loop_
_space_group_symop_id
_space_group_symop_operation_xyz
1 +X,+Y,+Z

loop_
_atom_site_label
_atom_site_type_symbol
_atom_site_fract_x
_atom_site_fract_y
_atom_site_fract_z
_atom_site_U_iso_or_equiv
_atom_site_adp_type
_atom_site_occupancy
_atom_site_site_symmetry_order
_atom_site_calc_flag
_atom_site_refinement_flags_posn
_atom_site_refinement_flags_occupancy
W1 W 0.21965(6) -0.42134(6) 0.04152(4) 0.03274(16) Uani 1 1 d . .
W2 W 0.33827(6) -0.18758(6) 0.01569(4) 0.03289(16) Uani 1 1 d . .
W3 W 0.47185(6) -0.45678(5) 0.13124(4) 0.03240(16) Uani 1 1 d . .
W4 W 0.22777(6) -0.46354(5) 0.22087(4) 0.02984(15) Uani 1 1 d . .
W5 W 0.11463(6) -0.19547(6) 0.09876(4) 0.03105(16) Uani 1 1 d . .
W6 W 0.58781(6) -0.22675(6) 0.10219(4) 0.03122(16) Uani 1 1 d . .
W7 W 0.12126(6) -0.23923(5) 0.27614(4) 0.02909(15) Uani 1 1 d . .
W8 W 0.48010(6) 0.02067(5) 0.17099(4) 0.02830(15) Uani 1 1 d . .
W9 W 0.59429(5) -0.25347(5) 0.27097(4) 0.02869(15) Uani 1 1 d . .
W10 W 0.35681(6) -0.25971(5) 0.35923(4) 0.02871(15) Uani 1 1 d . .
W11 W 0.25922(5) 0.01346(5) 0.25244(4) 0.02729(14) Uani 1 1 d . .
W12 W 0.77834(7) 0.28569(6) 0.76119(4) 0.03993(19) Uani 1 1 d . .
W13 W 0.69717(8) 0.44434(6) 0.66077(4) 0.04045(19) Uani 1 1 d . .
W14 W 0.51197(7) 0.12199(6) 0.72593(4) 0.03928(18) Uani 1 1 d . .
W15 W 0.74949(7) -0.00269(6) 0.68635(4) 0.03602(17) Uani 1 1 d . .
W16 W 0.91516(7) 0.32775(6) 0.62466(4) 0.03799(18) Uani 1 1 d . .
W17 W 0.43197(7) 0.28457(6) 0.63037(4) 0.03902(18) Uani 1 1 d . .
W18 W 0.88641(6) 0.04275(6) 0.55175(4) 0.03355(16) Uani 1 1 d . .
W19 W 0.57316(6) 0.32046(5) 0.47638(4) 0.03006(15) Uani 1 1 d . .
W20 W 0.40656(6) 0.02149(6) 0.55210(4) 0.03384(16) Uani 1 1 d . .
W21 W 0.63842(6) -0.10170(5) 0.51362(4) 0.03133(16) Uani 1 1 d . .
W22 W 0.78818(6) 0.20840(5) 0.44041(4) 0.02908(15) Uani 1 1 d . .
Er1 Er 0.51814(6) 0.02742(6) 0.36942(4) 0.02799(16) Uani 1 1 d . .
K1 K 0.8990(7) 0.3239(6) 0.2893(4) 0.091(2) Uani 1 1 d . .
P1 P 0.3530(4) -0.2229(4) 0.1883(2) 0.0248(8) Uani 1 1 d . .
P2 P 0.6626(4) 0.1716(4) 0.5859(2) 0.0277(9) Uani 1 1 d . .
Na1 Na 0.4820(10) -0.5169(8) 0.3150(7) 0.072(3) Uani 1 1 d . .
Na2 Na 0.1051(11) -0.2029(16) 0.4835(7) 0.111(6) Uani 1 1 d . .
O1 O 0.1618(11) -0.5334(11) -0.0193(7) 0.041(3) Uiso 1 1 d . .
O2 O 0.3598(11) -0.1563(11) -0.0588(7) 0.040(3) Uiso 1 1 d . .
O3 O 0.5007(11) -0.5788(11) 0.0996(7) 0.041(3) Uiso 1 1 d . .
O4 O 0.1746(11) -0.5895(11) 0.2190(7) 0.038(3) Uiso 1 1 d . .
O5 O -0.0030(11) -0.1726(11) 0.0686(7) 0.037(3) Uiso 1 1 d . .
O6 O 0.6893(11) -0.2076(11) 0.0542(7) 0.040(3) Uiso 1 1 d . .
O7 O 0.0049(11) -0.2262(11) 0.3094(7) 0.038(3) Uiso 1 1 d . .
O8 O 0.5351(11) 0.1186(10) 0.1350(7) 0.037(3) Uiso 1 1 d . .
O9 O 0.7064(10) -0.2657(10) 0.3217(7) 0.036(3) Uiso 1 1 d . .
O10 O 0.3783(12) -0.2773(12) 0.4417(8) 0.044(3) Uiso 1 1 d . .
O11 O 0.1763(10) 0.1059(10) 0.2701(7) 0.036(3) Uiso 1 1 d . .
O12 O 0.8236(13) 0.3184(12) 0.8467(8) 0.050(4) Uiso 1 1 d . .
O13 O 0.6923(11) 0.5749(11) 0.6853(7) 0.038(3) Uiso 1 1 d . .
O14 O 0.4678(14) 0.1050(13) 0.8009(9) 0.055(4) Uiso 1 1 d . .
O15 O 0.7880(13) -0.0647(13) 0.7491(8) 0.052(4) Uiso 1 1 d . .
O16 O 1.0417(11) 0.3898(11) 0.6307(7) 0.044(3) Uiso 1 1 d . .
O17 O 0.3371(12) 0.3625(12) 0.6446(8) 0.047(3) Uiso 1 1 d . .
O18 O 1.0044(12) 0.0054(12) 0.5283(8) 0.047(3) Uiso 1 1 d . .
O19 O 0.5297(11) 0.4227(11) 0.4474(7) 0.039(3) Uiso 1 1 d . .
O20 O 0.2873(12) -0.0612(12) 0.5289(8) 0.050(4) Uiso 1 1 d . .
O21 O 0.6082(13) -0.2335(13) 0.4760(9) 0.053(4) Uiso 1 1 d . .
O22 O 0.8834(11) 0.2391(11) 0.3891(7) 0.039(3) Uiso 1 1 d . .
O23 O 0.2857(9) -0.2485(9) 0.1169(6) 0.029(2) Uiso 1 1 d . .
O24 O 0.4571(9) -0.2697(9) 0.1767(6) 0.030(3) Uiso 1 1 d . .
O25 O 0.3771(9) -0.1058(9) 0.2139(6) 0.027(2) Uiso 1 1 d . .
O26 O 0.2917(9) -0.2765(9) 0.2382(6) 0.026(2) Uiso 1 1 d . .
O27 O 0.7337(10) 0.2651(10) 0.6399(7) 0.033(3) Uiso 1 1 d . .
O28 O 0.5519(10) 0.1565(10) 0.6120(6) 0.032(3) Uiso 1 1 d . .
O29 O 0.6555(9) 0.1938(9) 0.5138(6) 0.027(2) Uiso 1 1 d . .
O30 O 0.7132(9) 0.0721(9) 0.5853(6) 0.028(2) Uiso 1 1 d . .
O31 O 0.5383(10) 0.0623(10) 0.2592(6) 0.031(3) Uiso 1 1 d . .
O32 O 0.5792(10) -0.1202(10) 0.2986(7) 0.034(3) Uiso 1 1 d . .
O33 O 0.4036(9) -0.1258(9) 0.3666(6) 0.028(2) Uiso 1 1 d . .
O34 O 0.3537(10) 0.0547(10) 0.3281(6) 0.032(3) Uiso 1 1 d . .
O35 O 0.5144(10) 0.2106(9) 0.4095(6) 0.030(3) Uiso 1 1 d . .
O36 O 0.4381(10) 0.0543(10) 0.4749(6) 0.032(3) Uiso 1 1 d . .
O37 O 0.6135(10) -0.0412(10) 0.4461(7) 0.036(3) Uiso 1 1 d . .
O38 O 0.6926(10) 0.1158(10) 0.3798(6) 0.032(3) Uiso 1 1 d . .
O39 O 0.2799(11) -0.3362(11) -0.0178(7) 0.040(3) Uiso 1 1 d . .
O40 O 0.3545(11) -0.4515(11) 0.0658(7) 0.040(3) Uiso 1 1 d . .
O41 O 0.1850(10) -0.4550(10) 0.1283(6) 0.032(3) Uiso 1 1 d . .
O42 O 0.1022(11) -0.3427(10) 0.0511(7) 0.036(3) Uiso 1 1 d . .
O43 O 0.4674(11) -0.2344(11) 0.0382(7) 0.041(3) Uiso 1 1 d . .
O44 O 0.5626(11) -0.3786(11) 0.0813(7) 0.042(3) Uiso 1 1 d . .
O45 O 0.3629(10) -0.4828(9) 0.1893(6) 0.031(3) Uiso 1 1 d . .
O46 O 0.1149(10) -0.3909(10) 0.2491(6) 0.032(3) Uiso 1 1 d . .
O47 O 0.0812(10) -0.2478(9) 0.1792(6) 0.030(3) Uiso 1 1 d . .
O48 O 0.1942(10) -0.1646(10) 0.0252(7) 0.035(3) Uiso 1 1 d . .
O49 O 0.3872(11) -0.0665(11) 0.0803(7) 0.041(3) Uiso 1 1 d . .
O50 O 0.5682(10) -0.4080(10) 0.2078(7) 0.035(3) Uiso 1 1 d . .
O51 O 0.2913(9) -0.4165(9) 0.3145(6) 0.029(2) Uiso 1 1 d . .
O52 O 0.1784(10) -0.0713(10) 0.1594(6) 0.033(3) Uiso 1 1 d . .
O53 O 0.5683(9) -0.0879(9) 0.1434(6) 0.030(3) Uiso 1 1 d . .
O54 O 0.6599(10) -0.2280(10) 0.1860(6) 0.031(3) Uiso 1 1 d . .
O55 O 0.4811(10) -0.3022(9) 0.3156(6) 0.031(3) Uiso 1 1 d . .
O56 O 0.2086(11) -0.2416(10) 0.3562(7) 0.038(3) Uiso 1 1 d . .
O57 O 0.1805(9) -0.1016(9) 0.2836(6) 0.027(2) Uiso 1 1 d . .
O58 O 0.3488(10) 0.0715(10) 0.1920(7) 0.036(3) Uiso 1 1 d . .
O59 O 0.7335(12) 0.4155(12) 0.7499(8) 0.047(3) Uiso 1 1 d . .
O60 O 0.6347(11) 0.2269(11) 0.7588(7) 0.038(3) Uiso 1 1 d . .
O61 O 0.8018(10) 0.1405(10) 0.7310(7) 0.036(3) Uiso 1 1 d . .
O62 O 0.9063(12) 0.3216(12) 0.7210(8) 0.048(3) Uiso 1 1 d . .
O63 O 0.5552(11) 0.3816(11) 0.6702(7) 0.038(3) Uiso 1 1 d . .
O64 O 0.4355(11) 0.2363(11) 0.7132(7) 0.041(3) Uiso 1 1 d . .
O65 O 0.6165(11) 0.0322(11) 0.7120(7) 0.040(3) Uiso 1 1 d . .
O66 O 0.8768(12) 0.0042(12) 0.6396(8) 0.048(3) Uiso 1 1 d . .
O67 O 0.9296(11) 0.1832(11) 0.6091(7) 0.038(3) Uiso 1 1 d . .
O68 O 0.8456(12) 0.4505(12) 0.6484(8) 0.048(3) Uiso 1 1 d . .
O69 O 0.6620(10) 0.4147(10) 0.5692(7) 0.033(3) Uiso 1 1 d . .
O70 O 0.4169(11) 0.0300(10) 0.6580(7) 0.038(3) Uiso 1 1 d . .
O71 O 0.6837(10) -0.1131(10) 0.6126(7) 0.035(3) Uiso 1 1 d . .
O72 O 0.8651(11) 0.3056(10) 0.5340(7) 0.037(3) Uiso 1 1 d . .
O73 O 0.4749(10) 0.2983(10) 0.5409(6) 0.032(3) Uiso 1 1 d . .
O74 O 0.3525(12) 0.1541(12) 0.5811(8) 0.047(3) Uiso 1 1 d . .
O75 O 0.5104(11) -0.0713(11) 0.5497(7) 0.040(3) Uiso 1 1 d . .
O76 O 0.7937(10) -0.0816(10) 0.5067(6) 0.032(3) Uiso 1 1 d . .
O77 O 0.8459(11) 0.1034(10) 0.4787(7) 0.037(3) Uiso 1 1 d . .
O78 O 0.7099(10) 0.3247(10) 0.4429(7) 0.033(3) Uiso 1 1 d . .
O79 O 0.9761(16) 0.5044(15) 0.3404(10) 0.068(5) Uiso 1 1 d . .
O80 O 1.0579(15) 0.2670(15) 0.2765(10) 0.067(5) Uiso 1 1 d . .
O81 O 0.7887(12) 0.1712(12) 0.2140(8) 0.048(4) Uiso 1 1 d . .
O82 O 0.8630(15) 0.1125(14) 0.1222(10) 0.062(4) Uiso 1 1 d . .
O83 O -0.1096(16) -0.2498(16) 0.4318(10) 0.071(5) Uiso 1 1 d . .
O84 O 0.7420(19) 0.3884(19) 0.3211(13) 0.091(7) Uiso 1 1 d . .
O85 O 0.348(3) 0.119(3) -0.0772(18) 0.133(10) Uiso 1 1 d D .
O86 O 0.3174(14) 0.3306(14) 0.3415(9) 0.058(4) Uiso 1 1 d . .
O87 O 0.9195(12) 0.3844(12) 0.1837(8) 0.049(4) Uiso 1 1 d . .
O88 O 0.2647(15) 0.4739(14) 0.4075(9) 0.062(4) Uiso 1 1 d . .
O89 O 0.682(2) -0.671(2) 0.1568(15) 0.112(9) Uiso 1 1 d . .
O90 O 0.434(3) -0.236(3) 0.6525(19) 0.060(9) Uiso 0.5 1 d . P
O91 O 0.202(3) 0.015(2) -0.0627(17) 0.129(10) Uiso 1 1 d D .
O92 O 0.667(3) -0.412(3) 0.4046(19) 0.058(9) Uiso 0.5 1 d . P
O93 O 1.053(3) 0.155(3) 0.738(2) 0.067(10) Uiso 0.5 1 d . P
O94 O 0.027(3) -0.137(3) -0.0825(19) 0.062(9) Uiso 0.5 1 d . P
O95 O 0.626(2) -0.560(2) 0.2473(16) 0.049(7) Uiso 0.5 1 d . P
O96 O 0.745(3) 0.010(3) 0.896(2) 0.078(11) Uiso 0.5 1 d . P
O97 O 0.297(3) -0.074(3) -0.1726(19) 0.064(9) Uiso 0.5 1 d . P
O98 O 0.819(3) 0.572(3) 0.3606(17) 0.052(7) Uiso 0.5 1 d . P
O99 O 0.788(2) 0.703(2) 0.5933(15) 0.115(9) Uiso 1 1 d . .
O100 O 0.8933(15) 0.2748(14) 0.0819(10) 0.064(5) Uiso 1 1 d . .
O101 O 0.811(3) 0.555(3) 0.2551(18) 0.137(11) Uiso 1 1 d . .
O102 O 1.046(3) -0.018(2) 0.7958(16) 0.049(7) Uiso 0.5 1 d . P
O103 O 0.818(5) 0.552(5) 0.505(3) 0.121(19) Uiso 0.5 1 d . P
O104 O 0.827(3) -0.063(3) -0.0031(17) 0.053(8) Uiso 0.5 1 d . P
O105 O 0.127(2) -0.102(2) 0.5873(15) 0.043(6) Uiso 0.5 1 d . P
O106 O 0.388(4) -0.273(4) 0.585(3) 0.098(15) Uiso 0.5 1 d . P
O107 O 0.587(3) 0.007(3) 0.944(2) 0.077(11) Uiso 0.5 1 d . P
O108 O 0.605(4) -0.426(4) 0.393(3) 0.086(13) Uiso 0.5 1 d . P
N1 N 0.7670(12) -0.0116(12) 0.2533(8) 0.033(3) Uiso 1 1 d . .
N2 N 0.9320(16) 0.5575(15) 0.1334(10) 0.050(4) Uiso 1 1 d . .
N3 N 0.2857(13) 0.2142(13) 0.4354(8) 0.035(3) Uiso 1 1 d . .
N4 N 0.2268(16) 0.0943(16) 0.0765(11) 0.055(5) Uiso 1 1 d D .
C1 C 0.8212(18) 0.1016(18) 0.1754(12) 0.047(5) Uiso 1 1 d . .
C2 C 0.8295(15) -0.0015(15) 0.1939(10) 0.035(4) Uiso 1 1 d . .
C3 C 0.8406(15) -0.0455(14) 0.3073(9) 0.032(4) Uiso 1 1 d . .
C4 C 0.947(2) 0.010(2) 0.3010(14) 0.058(6) Uiso 1 1 d . .
C5 C 0.9357(17) -0.0158(17) 0.2174(11) 0.044(5) Uiso 1 1 d . .
C6 C 0.797(4) 0.563(4) 0.035(3) 0.130(16) Uiso 1 1 d . .
C7 C 0.150(2) 0.319(2) 0.4732(15) 0.066(7) Uiso 1 1 d . .
C8 C 0.1278(18) 0.2160(17) 0.4933(11) 0.046(5) Uiso 1 1 d . .
C9 C 0.1857(18) 0.1416(17) 0.4434(11) 0.044(5) Uiso 1 1 d . .
C10 C 0.3009(19) 0.1556(17) 0.0402(12) 0.056(6) Uiso 1 1 d D .
C11 C 0.9278(17) 0.4489(16) 0.0805(11) 0.041(4) Uiso 1 1 d . .
C12 C 0.847(2) 0.618(2) 0.1083(15) 0.067(7) Uiso 1 1 d . .
C13 C 0.2847(16) 0.3736(16) 0.3930(10) 0.037(4) Uiso 1 1 d . .
C14 C 0.828(2) 0.444(2) 0.0224(14) 0.060(6) Uiso 1 1 d . .
C15 C 0.267(2) 0.262(2) 0.0478(17) 0.076(8) Uiso 1 1 d D .
C16 C 0.9136(18) 0.3646(17) 0.1239(11) 0.044(5) Uiso 1 1 d . .
C17 C 0.2596(18) 0.3256(18) 0.4557(12) 0.046(5) Uiso 1 1 d . .
C18 C 0.155(3) 0.169(3) 0.1070(19) 0.102(12) Uiso 1 1 d D .
C19 C 0.149(2) 0.241(3) 0.0645(17) 0.081(9) Uiso 1 1 d D .
C20 C 0.263(3) 0.091(3) -0.0376(17) 0.133(17) Uiso 1 1 d D .

loop_
_atom_site_aniso_label
_atom_site_aniso_U_11
_atom_site_aniso_U_22
_atom_site_aniso_U_33
_atom_site_aniso_U_23
_atom_site_aniso_U_13
_atom_site_aniso_U_12
W1 0.0358(4) 0.0273(3) 0.0331(4) 0.0044(3) 0.0017(3) 0.0045(3)
W2 0.0388(4) 0.0319(4) 0.0289(3) 0.0085(3) 0.0053(3) 0.0059(3)
W3 0.0319(4) 0.0231(3) 0.0424(4) 0.0057(3) 0.0070(3) 0.0075(3)
W4 0.0299(3) 0.0234(3) 0.0373(4) 0.0101(3) 0.0039(3) 0.0031(3)
W5 0.0307(4) 0.0294(4) 0.0337(4) 0.0094(3) -0.0001(3) 0.0056(3)
W6 0.0314(4) 0.0278(3) 0.0355(4) 0.0067(3) 0.0103(3) 0.0068(3)
W7 0.0268(3) 0.0276(3) 0.0354(4) 0.0105(3) 0.0068(3) 0.0065(3)
W8 0.0319(3) 0.0235(3) 0.0316(3) 0.0094(3) 0.0065(3) 0.0054(3)
W9 0.0272(3) 0.0233(3) 0.0379(4) 0.0104(3) 0.0043(3) 0.0065(3)
W10 0.0298(3) 0.0250(3) 0.0331(3) 0.0110(3) 0.0035(3) 0.0033(3)
W11 0.0280(3) 0.0234(3) 0.0323(3) 0.0078(3) 0.0039(3) 0.0082(3)
W12 0.0513(5) 0.0360(4) 0.0305(4) 0.0050(3) 0.0006(4) 0.0073(4)
W13 0.0575(5) 0.0263(4) 0.0357(4) 0.0025(3) 0.0041(4) 0.0095(3)
W14 0.0490(5) 0.0381(4) 0.0355(4) 0.0122(3) 0.0145(4) 0.0130(4)
W15 0.0437(4) 0.0337(4) 0.0335(4) 0.0119(3) 0.0025(3) 0.0103(3)
W16 0.0397(4) 0.0332(4) 0.0369(4) 0.0059(3) -0.0017(3) -0.0012(3)
W17 0.0468(5) 0.0360(4) 0.0414(4) 0.0123(3) 0.0187(4) 0.0199(4)
W18 0.0308(4) 0.0316(4) 0.0399(4) 0.0110(3) 0.0018(3) 0.0080(3)
W19 0.0343(4) 0.0244(3) 0.0338(4) 0.0088(3) 0.0058(3) 0.0088(3)
W20 0.0318(4) 0.0335(4) 0.0388(4) 0.0113(3) 0.0080(3) 0.0077(3)
W21 0.0331(4) 0.0270(3) 0.0347(4) 0.0078(3) 0.0034(3) 0.0074(3)
W22 0.0290(3) 0.0275(3) 0.0313(3) 0.0080(3) 0.0053(3) 0.0043(3)
Er1 0.0282(4) 0.0248(3) 0.0321(4) 0.0083(3) 0.0037(3) 0.0058(3)
K1 0.102(6) 0.091(5) 0.093(5) 0.024(4) 0.047(5) 0.039(5)
P1 0.0248(19) 0.0232(19) 0.0281(19) 0.0070(15) 0.0066(17) 0.0069(16)
P2 0.030(2) 0.028(2) 0.0249(19) 0.0028(15) 0.0050(17) 0.0088(18)
Na1 0.078(7) 0.055(6) 0.091(8) 0.033(6) 0.009(6) 0.013(5)
Na2 0.068(8) 0.183(17) 0.075(8) 0.041(10) 0.008(7) -0.021(10)

loop_
_atom_type_symbol
_atom_type_description
_atom_type_scat_dispersion_real
_atom_type_scat_dispersion_imag
_atom_type_scat_source
O O 0.0106 0.0060
;
International Tables for Crystallography
(Vol. C, Tables 4.2.6.8 and 6.1.1.4)
;
Er Er -0.2586 4.9576
;
International Tables for Crystallography
(Vol. C, Tables 4.2.6.8 and 6.1.1.4)
;
P P 0.1023 0.0942
;
International Tables for Crystallography
(Vol. C, Tables 4.2.6.8 and 6.1.1.4)
;
W W -0.8490 6.8722
;
International Tables for Crystallography
(Vol. C, Tables 4.2.6.8 and 6.1.1.4)
;
K K 0.2009 0.2494
;
International Tables for Crystallography
(Vol. C, Tables 4.2.6.8 and 6.1.1.4)
;
Na Na 0.0362 0.0249
;
International Tables for Crystallography
(Vol. C, Tables 4.2.6.8 and 6.1.1.4)
;
C C 0.0033 0.0016
;
International Tables for Crystallography
(Vol. C, Tables 4.2.6.8 and 6.1.1.4)
;
N N 0.0061 0.0033
;
International Tables for Crystallography
(Vol. C, Tables 4.2.6.8 and 6.1.1.4)
;
H H 0.0000 0.0000
;
International Tables for Crystallography
(Vol. C, Table 6.1.1.4)
;

loop_
_geom_angle_atom_site_label_1
_geom_angle_atom_site_label_2
_geom_angle_atom_site_label_3
_geom_angle
_geom_angle_site_symmetry_1
_geom_angle_site_symmetry_3
O1 W1 O40 103.3(6) . .
O1 W1 O42 100.6(6) . .
O40 W1 O42 155.6(6) . .
O1 W1 O41 101.9(6) . .
O40 W1 O41 84.7(6) . .
O42 W1 O41 85.7(5) . .
O1 W1 O39 101.4(6) . .
O40 W1 O39 90.4(6) . .
O42 W1 O39 89.7(6) . .
O41 W1 O39 156.8(5) . .
O1 W1 O23 171.0(6) . .
O40 W1 O23 84.2(5) . .
O42 W1 O23 72.5(5) . .
O41 W1 O23 83.6(5) . .
O39 W1 O23 73.3(5) . .
O2 W2 O49 102.9(6) . .
O2 W2 O43 101.5(6) . .
O49 W2 O43 87.3(6) . .
O2 W2 O48 102.2(6) . .
O49 W2 O48 91.1(6) . .
O43 W2 O48 156.0(6) . .
O2 W2 O39 101.0(6) . .
O49 W2 O39 156.0(6) . .
O43 W2 O39 85.9(6) . .
O48 W2 O39 86.0(6) . .
O2 W2 O23 172.4(6) . .
O49 W2 O23 83.3(5) . .
O43 W2 O23 82.9(5) . .
O48 W2 O23 73.1(5) . .
O39 W2 O23 73.0(5) . .
O3 W3 O50 101.6(6) . .
O3 W3 O45 101.9(6) . .
O50 W3 O45 90.6(5) . .
O3 W3 O44 100.2(6) . .
O50 W3 O44 88.6(6) . .
O45 W3 O44 157.7(6) . .
O3 W3 O40 102.3(6) . .
O50 W3 O40 156.1(6) . .
O45 W3 O40 83.8(5) . .
O44 W3 O40 88.0(6) . .
O3 W3 O24 171.7(5) . .
O50 W3 O24 73.6(5) . .
O45 W3 O24 85.2(5) . .
O44 W3 O24 73.2(5) . .
O40 W3 O24 82.7(5) . .
O4 W4 O46 101.2(6) . .
O4 W4 O51 100.8(6) . .
O46 W4 O51 88.0(5) . .
O4 W4 O41 101.7(6) . .
O46 W4 O41 86.7(5) . .
O51 W4 O41 157.5(5) . .
O4 W4 O45 101.3(6) . .
O46 W4 O45 157.3(5) . .
O51 W4 O45 90.1(5) . .
O41 W4 O45 86.5(5) . .
O4 W4 O26 172.1(5) . .
O46 W4 O26 72.7(5) . .
O51 W4 O26 74.2(4) . .
O41 W4 O26 83.3(5) . .
O45 W4 O26 85.0(5) . .
O5 W5 O52 106.0(6) . .
O5 W5 O48 98.1(6) . .
O52 W5 O48 91.0(5) . .
O5 W5 O47 102.5(6) . .
O52 W5 O47 88.2(5) . .
O48 W5 O47 158.8(5) . .
O5 W5 O42 98.6(6) . .
O52 W5 O42 155.4(6) . .
O48 W5 O42 87.6(5) . .
O47 W5 O42 84.5(5) . .
O5 W5 O23 167.8(5) . .
O52 W5 O23 83.3(5) . .
O48 W5 O23 73.5(5) . .
O47 W5 O23 85.4(5) . .
O42 W5 O23 72.7(5) . .
O6 W6 O54 101.0(6) . .
O6 W6 O53 102.1(6) . .
O54 W6 O53 87.9(5) . .
O6 W6 O43 102.5(6) . .
O54 W6 O43 156.5(5) . .
O53 W6 O43 87.2(6) . .
O6 W6 O44 100.4(6) . .
O54 W6 O44 87.8(6) . .
O53 W6 O44 157.5(5) . .
O43 W6 O44 88.0(6) . .
O6 W6 O24 172.2(6) . .
O54 W6 O24 73.0(5) . .
O53 W6 O24 83.0(5) . .
O43 W6 O24 83.6(5) . .
O44 W6 O24 74.7(5) . .
O7 W7 O57 102.7(6) . .
O7 W7 O56 101.1(6) . .
O57 W7 O56 90.2(5) . .
O7 W7 O47 100.8(6) . .
O57 W7 O47 87.0(5) . .
O56 W7 O47 158.0(5) . .
O7 W7 O46 102.2(6) . .
O57 W7 O46 155.0(5) . .
O56 W7 O46 86.6(6) . .
O47 W7 O46 86.8(5) . .
O7 W7 O26 171.7(5) . .
O57 W7 O26 83.3(5) . .
O56 W7 O26 72.8(5) . .
O47 W7 O26 85.2(5) . .
O46 W7 O26 72.1(5) . .
O8 W8 O31 102.6(6) . .
O8 W8 O58 98.6(6) . .
O31 W8 O58 94.2(6) . .
O8 W8 O53 102.7(6) . .
O31 W8 O53 94.8(5) . .
O58 W8 O53 154.4(5) . .
O8 W8 O49 95.9(6) . .
O31 W8 O49 161.5(5) . .
O58 W8 O49 82.2(6) . .
O53 W8 O49 81.7(5) . .
O8 W8 O25 170.2(5) . .
O31 W8 O25 82.8(5) . .
O58 W8 O25 72.6(5) . .
O53 W8 O25 84.8(4) . .
O49 W8 O25 78.8(5) . .
O9 W9 O32 105.0(6) . .
O9 W9 O55 104.2(6) . .
O32 W9 O55 94.7(6) . .
O9 W9 O54 100.1(5) . .
O32 W9 O54 91.2(5) . .
O55 W9 O54 152.5(5) . .
O9 W9 O50 96.8(6) . .
O32 W9 O50 157.7(6) . .
O55 W9 O50 84.0(5) . .
O54 W9 O50 80.5(5) . .
O9 W9 O24 164.6(5) . .
O32 W9 O24 87.5(5) . .
O55 W9 O24 83.3(5) . .
O54 W9 O24 70.1(5) . .
O50 W9 O24 70.3(5) . .
O10 W10 O33 105.4(6) . .
O10 W10 O56 100.9(6) . .
O33 W10 O56 94.2(6) . .
O10 W10 O55 103.2(6) . .
O33 W10 O55 91.7(5) . .
O56 W10 O55 152.7(5) . .
O10 W10 O51 94.5(6) . .
O33 W10 O51 160.1(5) . .
O56 W10 O51 82.2(5) . .
O55 W10 O51 83.2(5) . .
O10 W10 O26 164.7(6) . .
O33 W10 O26 88.9(5) . .
O56 W10 O26 72.0(5) . .
O55 W10 O26 81.5(5) . .
O51 W10 O26 71.4(4) . .
O11 W11 O34 101.4(6) . .
O11 W11 O58 100.5(6) . .
O34 W11 O58 95.4(6) . .
O11 W11 O57 100.6(5) . .
O34 W11 O57 95.0(5) . .
O58 W11 O57 154.1(5) . .
O11 W11 O52 96.5(6) . .
O34 W11 O52 162.0(6) . .
O58 W11 O52 82.7(5) . .
O57 W11 O52 80.2(5) . .
O11 W11 O25 172.0(5) . .
O34 W11 O25 82.8(5) . .
O58 W11 O25 72.2(5) . .
O57 W11 O25 85.7(4) . .
O52 W11 O25 79.5(5) . .
O12 W12 O60 104.3(7) . .
O12 W12 O62 100.4(7) . .
O60 W12 O62 155.0(6) . .
O12 W12 O59 101.4(7) . .
O60 W12 O59 89.4(6) . .
O62 W12 O59 89.2(7) . .
O12 W12 O61 102.8(7) . .
O60 W12 O61 84.9(6) . .
O62 W12 O61 86.3(6) . .
O59 W12 O61 155.8(6) . .
O12 W12 O27 170.4(6) . .
O60 W12 O27 83.5(5) . .
O62 W12 O27 72.2(6) . .
O59 W12 O27 72.9(5) . .
O61 W12 O27 83.1(5) . .
O13 W13 O69 102.3(6) . .
O13 W13 O68 99.0(6) . .
O69 W13 O68 91.6(6) . .
O13 W13 O59 101.1(6) . .
O69 W13 O59 156.6(6) . .
O68 W13 O59 86.4(6) . .
O13 W13 O63 103.1(6) . .
O69 W13 O63 88.2(6) . .
O68 W13 O63 157.5(6) . .
O59 W13 O63 84.9(6) . .
O13 W13 O27 169.6(6) . .
O69 W13 O27 85.3(5) . .
O68 W13 O27 73.5(5) . .
O59 W13 O27 71.7(6) . .
O63 W13 O27 84.0(5) . .
O14 W14 O70 103.7(7) . .
O14 W14 O65 102.6(7) . .
O70 W14 O65 92.3(6) . .
O14 W14 O60 102.1(7) . .
O70 W14 O60 154.2(6) . .
O65 W14 O60 81.9(6) . .
O14 W14 O64 99.2(7) . .
O70 W14 O64 89.0(6) . .
O65 W14 O64 157.2(6) . .
O60 W14 O64 87.1(6) . .
O14 W14 O28 171.4(7) . .
O70 W14 O28 72.6(5) . .
O65 W14 O28 85.4(5) . .
O60 W14 O28 81.8(5) . .
O64 W14 O28 73.2(5) . .
O15 W15 O71 103.5(7) . .
O15 W15 O65 102.7(7) . .
O71 W15 O65 91.2(6) . .
O15 W15 O61 101.5(7) . .
O71 W15 O61 154.9(6) . .
O65 W15 O61 84.7(6) . .
O15 W15 O66 99.7(7) . .
O71 W15 O66 90.1(6) . .
O65 W15 O66 156.7(6) . .
O61 W15 O66 84.3(6) . .
O15 W15 O30 171.2(6) . .
O71 W15 O30 72.8(5) . .
O65 W15 O30 85.5(5) . .
O61 W15 O30 82.2(5) . .
O66 W15 O30 72.6(5) . .
O16 W16 O72 105.1(6) . .
O16 W16 O67 103.9(7) . .
O72 W16 O67 89.6(6) . .
O16 W16 O68 98.5(7) . .
O72 W16 O68 90.3(6) . .
O67 W16 O68 156.9(6) . .
O16 W16 O62 100.0(7) . .
O72 W16 O62 154.9(6) . .
O67 W16 O62 84.6(6) . .
O68 W16 O62 85.8(7) . .
O16 W16 O27 167.8(6) . .
O72 W16 O27 84.4(5) . .
O67 W16 O27 83.5(5) . .
O68 W16 O27 73.4(5) . .
O62 W16 O27 70.7(5) . .
O17 W17 O63 101.1(7) . .
O17 W17 O74 102.1(7) . .
O63 W17 O74 156.7(6) . .
O17 W17 O64 100.5(7) . .
O63 W17 O64 88.2(6) . .
O74 W17 O64 89.6(6) . .
O17 W17 O73 103.6(6) . .
O63 W17 O73 86.2(5) . .
O74 W17 O73 86.3(6) . .
O64 W17 O73 155.9(6) . .
O17 W17 O28 173.1(6) . .
O63 W17 O28 84.6(5) . .
O74 W17 O28 72.3(6) . .
O64 W17 O28 75.8(5) . .
O73 W17 O28 80.4(5) . .
O18 W18 O77 101.7(6) . .
O18 W18 O76 99.6(6) . .
O77 W18 O76 89.2(6) . .
O18 W18 O67 102.5(6) . .
O77 W18 O67 87.6(6) . .
O76 W18 O67 157.8(5) . .
O18 W18 O66 101.9(7) . .
O77 W18 O66 156.3(6) . .
O76 W18 O66 89.5(6) . .
O67 W18 O66 84.8(6) . .
O18 W18 O30 172.6(6) . .
O77 W18 O30 82.7(5) . .
O76 W18 O30 74.3(5) . .
O67 W18 O30 83.5(5) . .
O66 W18 O30 74.1(5) . .
O19 W19 O35 101.8(6) . .
O19 W19 O73 101.8(6) . .
O35 W19 O73 95.0(5) . .
O19 W19 O78 99.9(6) . .
O35 W19 O78 94.5(5) . .
O73 W19 O78 154.0(6) . .
O19 W19 O69 96.4(6) . .
O35 W19 O69 161.9(5) . .
O73 W19 O69 81.3(5) . .
O78 W19 O69 82.2(5) . .
O19 W19 O29 171.9(5) . .
O35 W19 O29 82.0(5) . .
O73 W19 O29 84.9(5) . .
O78 W19 O29 72.6(5) . .
O69 W19 O29 80.0(5) . .
O20 W20 O36 104.3(7) . .
O20 W20 O75 104.4(7) . .
O36 W20 O75 93.9(6) . .
O20 W20 O74 98.6(7) . .
O36 W20 O74 89.4(6) . .
O75 W20 O74 155.1(6) . .
O20 W20 O70 97.6(6) . .
O36 W20 O70 157.7(6) . .
O75 W20 O70 84.9(6) . .
O74 W20 O70 82.8(6) . .
O20 W20 O28 164.8(6) . .
O36 W20 O28 87.3(5) . .
O75 W20 O28 84.3(5) . .
O74 W20 O28 71.3(6) . .
O70 W20 O28 70.4(5) . .
O21 W21 O37 105.1(7) . .
O21 W21 O75 101.8(7) . .
O37 W21 O75 91.0(6) . .
O21 W21 O76 99.6(7) . .
O37 W21 O76 92.5(6) . .
O75 W21 O76 156.5(6) . .
O21 W21 O71 97.1(7) . .
O37 W21 O71 157.9(6) . .
O75 W21 O71 84.8(6) . .
O76 W21 O71 83.3(5) . .
O21 W21 O30 165.9(6) . .
O37 W21 O30 87.1(5) . .
O75 W21 O30 84.9(5) . .
O76 W21 O30 72.2(5) . .
O71 W21 O30 70.9(5) . .
O22 W22 O38 102.8(6) . .
O22 W22 O77 101.6(6) . .
O38 W22 O77 94.3(6) . .
O22 W22 O78 99.6(6) . .
O38 W22 O78 94.5(6) . .
O77 W22 O78 154.6(5) . .
O22 W22 O72 96.0(6) . .
O38 W22 O72 161.2(5) . .
O77 W22 O72 81.1(5) . .
O78 W22 O72 82.9(5) . .
O22 W22 O29 171.1(5) . .
O38 W22 O29 81.5(5) . .
O77 W22 O29 85.7(5) . .
O78 W22 O29 72.2(5) . .
O72 W22 O29 80.0(5) . .
O22 W22 K1 25.4(5) . .
O38 W22 K1 90.9(4) . .
O77 W22 K1 125.4(4) . .
O78 W22 K1 78.2(4) . .
O72 W22 K1 106.6(4) . .
O29 W22 K1 148.7(3) . .
O37 Er1 O34 147.0(4) . .
O37 Er1 O33 79.3(4) . .
O34 Er1 O33 74.6(4) . .
O37 Er1 O38 74.7(4) . .
O34 Er1 O38 135.4(4) . .
O33 Er1 O38 149.0(4) . .
O37 Er1 O31 136.4(4) . .
O34 Er1 O31 74.1(4) . .
O33 Er1 O31 114.6(4) . .
O38 Er1 O31 75.3(4) . .
O37 Er1 O36 72.2(5) . .
O34 Er1 O36 80.8(4) . .
O33 Er1 O36 72.4(4) . .
O38 Er1 O36 114.3(4) . .
O31 Er1 O36 150.3(4) . .
O37 Er1 O35 113.9(4) . .
O34 Er1 O35 73.9(4) . .
O33 Er1 O35 135.6(4) . .
O38 Er1 O35 72.0(4) . .
O31 Er1 O35 85.5(4) . .
O36 Er1 O35 72.3(4) . .
O37 Er1 O32 74.6(5) . .
O34 Er1 O32 113.7(4) . .
O33 Er1 O32 69.9(4) . .
O38 Er1 O32 86.8(4) . .
O31 Er1 O32 72.8(4) . .
O36 Er1 O32 133.4(4) . .
O35 Er1 O32 153.0(4) . .
O80 K1 O84 171.2(9) . .
O80 K1 O79 94.2(8) . .
O84 K1 O79 82.3(8) . .
O80 K1 O81 98.0(7) . .
O84 K1 O81 87.5(8) . .
O79 K1 O81 160.9(7) . .
O80 K1 O87 87.5(7) . .
O84 K1 O87 99.8(8) . .
O79 K1 O87 80.3(6) . .
O81 K1 O87 85.6(6) . .
O80 K1 O22 87.7(6) . .
O84 K1 O22 85.5(7) . .
O79 K1 O22 105.8(7) . .
O81 K1 O22 89.3(5) . .
O87 K1 O22 172.5(6) . .
O80 K1 C1 80.7(7) . .
O84 K1 C1 105.1(8) . .
O79 K1 C1 161.3(7) . .
O81 K1 C1 17.6(5) . .
O87 K1 C1 81.5(6) . .
O22 K1 C1 92.0(6) . .
O80 K1 C16 85.7(6) . .
O84 K1 C16 102.3(8) . .
O79 K1 C16 90.3(6) . .
O81 K1 C16 76.1(5) . .
O87 K1 C16 10.0(5) . .
O22 K1 C16 163.0(6) . .
C1 K1 C16 71.5(6) . .
O80 K1 W22 104.4(6) . .
O84 K1 W22 69.2(6) . .
O79 K1 W22 107.2(5) . .
O81 K1 W22 83.9(4) . .
O87 K1 W22 165.1(5) . .
O22 K1 W22 17.0(3) . .
C1 K1 W22 91.4(4) . .
C16 K1 W22 158.7(5) . .
O25 P1 O26 113.6(7) . .
O25 P1 O23 107.6(7) . .
O26 P1 O23 108.8(7) . .
O25 P1 O24 110.2(7) . .
O26 P1 O24 108.7(7) . .
O23 P1 O24 107.8(7) . .
O29 P2 O30 111.2(7) . .
O29 P2 O28 111.3(7) . .
O30 P2 O28 108.5(7) . .
O29 P2 O27 110.3(7) . .
O30 P2 O27 107.3(7) . .
O28 P2 O27 108.2(7) . .
O108 Na1 O95 84.7(16) . .
O108 Na1 O92 9.1(16) . .
O95 Na1 O92 75.6(11) . .
O108 Na1 O55 72.9(14) . .
O95 Na1 O55 102.5(9) . .
O92 Na1 O55 76.5(8) . .
O108 Na1 O86 123.4(14) . 1_545
O95 Na1 O86 124.4(9) . 1_545
O92 Na1 O86 127.7(9) . 1_545
O55 Na1 O86 130.0(6) . 1_545
O108 Na1 O51 112.0(15) . .
O95 Na1 O51 142.2(9) . .
O92 Na1 O51 120.0(9) . .
O55 Na1 O51 55.4(4) . .
O86 Na1 O51 75.7(5) 1_545 .
O108 Na1 O19 58.4(13) . 1_545
O95 Na1 O19 105.1(9) . 1_545
O92 Na1 O19 60.9(8) . 1_545
O55 Na1 O19 120.1(6) . 1_545
O86 Na1 O19 67.0(5) 1_545 1_545
O51 Na1 O19 112.5(5) . 1_545
O108 Na1 O45 135.8(14) . .
O95 Na1 O45 89.9(9) . .
O92 Na1 O45 135.4(9) . .
O55 Na1 O45 65.6(4) . .
O86 Na1 O45 95.5(6) 1_545 .
O51 Na1 O45 54.2(4) . .
O19 Na1 O45 161.4(6) 1_545 .
O105 Na2 O20 59.4(9) . .
O105 Na2 O83 111.2(11) . .
O20 Na2 O83 150.7(10) . .
O105 Na2 O56 140.4(10) . .
O20 Na2 O56 81.0(5) . .
O83 Na2 O56 102.1(6) . .
W19 O19 Na1 139.8(7) . 1_565
W20 O20 Na2 175.4(9) . .
W22 O22 K1 137.6(8) . .
P1 O23 W5 124.4(7) . .
P1 O23 W1 127.1(7) . .
W5 O23 W1 90.0(4) . .
P1 O23 W2 125.0(6) . .
W5 O23 W2 89.1(4) . .
W1 O23 W2 89.8(4) . .
P1 O24 W6 126.7(7) . .
P1 O24 W9 122.6(7) . .
W6 O24 W9 90.7(4) . .
P1 O24 W3 126.4(7) . .
W6 O24 W3 88.5(4) . .
W9 O24 W3 90.9(4) . .
P1 O25 W8 131.4(7) . .
P1 O25 W11 128.2(7) . .
W8 O25 W11 90.7(4) . .
P1 O26 W10 123.5(6) . .
P1 O26 W7 124.9(7) . .
W10 O26 W7 89.1(4) . .
P1 O26 W4 127.4(6) . .
W10 O26 W4 91.8(4) . .
W7 O26 W4 88.9(4) . .
P2 O27 W12 129.0(7) . .
P2 O27 W16 123.0(7) . .
W12 O27 W16 91.3(4) . .
P2 O27 W13 122.5(7) . .
W12 O27 W13 91.0(4) . .
W16 O27 W13 89.1(4) . .
P2 O28 W17 126.2(7) . .
P2 O28 W20 124.2(7) . .
W17 O28 W20 90.1(4) . .
P2 O28 W14 126.6(7) . .
W17 O28 W14 87.7(4) . .
W20 O28 W14 90.6(4) . .
P2 O29 W22 129.1(7) . .
P2 O29 W19 128.6(7) . .
W22 O29 W19 91.7(4) . .
P2 O30 W18 126.3(6) . .
P2 O30 W21 123.6(7) . .
W18 O30 W21 89.8(4) . .
P2 O30 W15 126.7(6) . .
W18 O30 W15 88.6(4) . .
W21 O30 W15 90.5(4) . .
W8 O31 Er1 140.8(6) . .
W9 O32 Er1 155.6(7) . .
W10 O33 Er1 160.5(7) . .
W11 O34 Er1 141.1(7) . .
W19 O35 Er1 140.9(7) . .
W20 O36 Er1 152.8(7) . .
W21 O37 Er1 158.6(7) . .
W22 O38 Er1 141.6(6) . .
W1 O39 W2 123.7(7) . .
W1 O40 W3 154.0(8) . .
W4 O41 W1 150.1(7) . .
W1 O42 W5 124.4(7) . .
W2 O43 W6 150.2(8) . .
W3 O44 W6 123.3(7) . .
W4 O45 W3 150.9(7) . .
W4 O45 Na1 102.3(5) . .
W3 O45 Na1 103.3(5) . .
W4 O46 W7 126.1(6) . .
W7 O47 W5 145.9(7) . .
W5 O48 W2 124.3(7) . .
W2 O49 W8 152.6(8) . .
W3 O50 W9 125.2(7) . .
W4 O51 W10 122.5(6) . .
W4 O51 Na1 104.4(5) . .
W10 O51 Na1 100.4(5) . .
W5 O52 W11 152.4(7) . .
W6 O53 W8 152.6(7) . .
W6 O54 W9 126.1(7) . .
W9 O55 W10 142.1(7) . .
W9 O55 Na1 110.4(6) . .
W10 O55 Na1 107.4(5) . .
W7 O56 W10 126.0(7) . .
W7 O56 Na2 113.6(7) . .
W10 O56 Na2 120.4(7) . .
W7 O57 W11 155.3(7) . .
W8 O58 W11 120.6(7) . .
W13 O59 W12 124.3(8) . .
W12 O60 W14 154.6(8) . .
W15 O61 W12 150.0(8) . .
W12 O62 W16 125.5(8) . .
W17 O63 W13 148.7(8) . .
W17 O64 W14 123.1(7) . .
W15 O65 W14 153.9(8) . .
W18 O66 W15 124.1(8) . .
W16 O67 W18 147.1(8) . .
W13 O68 W16 123.7(8) . .
W13 O69 W19 151.3(7) . .
W14 O70 W20 126.3(7) . .
W15 O71 W21 125.8(7) . .
W16 O72 W22 151.5(8) . .
W19 O73 W17 155.5(7) . .
W17 O74 W20 126.3(8) . .
W21 O75 W20 143.3(8) . .
W18 O76 W21 123.8(7) . .
W18 O77 W22 154.2(8) . .
W19 O78 W22 120.2(6) . .
C1 O81 K1 124.6(15) . .
C13 O86 Na1 105.2(14) . 1_565
C16 O87 K1 148.3(16) . .
O108 O92 Na1 25(5) . .
O92 O108 Na1 146(6) . .
C2 N1 C3 106.8(14) . .
C12 N2 C11 110.0(18) . .
C17 N3 C9 106.0(16) . .
C18 N4 C10 105(2) . .
O81 C1 O82 123(2) . .
O81 C1 C2 122(2) . .
O82 C1 C2 115(2) . .
O81 C1 K1 37.8(11) . .
O82 C1 K1 104.3(15) . .
C2 C1 K1 121.1(14) . .
C5 C2 N1 104.1(16) . .
C5 C2 C1 115.6(17) . .
N1 C2 C1 110.4(16) . .
C4 C3 N1 102.9(16) . .
C3 C4 C5 96.5(18) . .
C2 C5 C4 108.0(18) . .
C12 C6 C14 104(4) . .
C17 C7 C8 104(2) . .
C7 C8 C9 104.6(19) . .
C8 C9 N3 102.6(16) . .
N4 C10 C15 107(2) . .
N4 C10 C20 98(2) . .
C15 C10 C20 107(3) . .
N2 C11 C16 106.3(16) . .
N2 C11 C14 104.1(18) . .
C16 C11 C14 115.2(18) . .
C6 C12 N2 111(3) . .
O86 C13 O88 125(2) . .
O86 C13 C17 126(2) . .
O88 C13 C17 109.1(17) . .
C11 C14 C6 107(3) . .
C10 C15 C19 102(2) . .
O87 C16 O100 128(2) . .
O87 C16 C11 124(2) . .
O100 C16 C11 108.5(19) . .
O87 C16 K1 21.6(11) . .
O100 C16 K1 106.1(14) . .
C11 C16 K1 145.2(14) . .
C7 C17 N3 108.1(19) . .
C7 C17 C13 116(2) . .
N3 C17 C13 105.5(17) . .
C19 C18 N4 108(3) . .
C18 C19 C15 102(3) . .
O91 C20 O85 118(3) . .
O91 C20 C10 134(4) . .
O85 C20 C10 105(3) . .

loop_
_geom_bond_atom_site_label_1
_geom_bond_atom_site_label_2
_geom_bond_distance
_geom_bond_site_symmetry_2
W1 O1 1.722(14) .
W1 O40 1.885(15) .
W1 O42 1.941(14) .
W1 O41 1.943(12) .
W1 O39 1.944(13) .
W1 O23 2.434(12) .
W2 O2 1.656(13) .
W2 O49 1.810(14) .
W2 O43 1.907(15) .
W2 O48 1.929(13) .
W2 O39 1.956(14) .
W2 O23 2.438(11) .
W3 O3 1.695(14) .
W3 O50 1.822(13) .
W3 O45 1.919(12) .
W3 O44 1.934(13) .
W3 O40 1.939(15) .
W3 O24 2.475(12) .
W4 O4 1.713(13) .
W4 O46 1.890(13) .
W4 O51 1.901(12) .
W4 O41 1.912(12) .
W4 O45 1.913(12) .
W4 O26 2.447(11) .
W5 O5 1.678(14) .
W5 O52 1.847(12) .
W5 O48 1.927(12) .
W5 O47 1.936(12) .
W5 O42 1.942(13) .
W5 O23 2.423(12) .
W6 O6 1.692(13) .
W6 O54 1.851(13) .
W6 O53 1.892(12) .
W6 O43 1.908(15) .
W6 O44 1.939(14) .
W6 O24 2.410(11) .
W7 O7 1.688(13) .
W7 O57 1.853(11) .
W7 O56 1.888(14) .
W7 O47 1.929(12) .
W7 O46 1.949(12) .
W7 O26 2.438(12) .
W8 O8 1.722(13) .
W8 O31 1.783(12) .
W8 O58 1.934(13) .
W8 O53 1.952(12) .
W8 O49 2.088(14) .
W8 O25 2.352(11) .
W9 O9 1.747(14) .
W9 O32 1.767(13) .
W9 O55 1.874(12) .
W9 O54 2.012(12) .
W9 O50 2.110(13) .
W9 O24 2.430(12) .
W10 O10 1.715(15) .
W10 O33 1.770(12) .
W10 O56 1.948(14) .
W10 O55 1.953(12) .
W10 O51 2.098(12) .
W10 O26 2.436(11) .
W11 O11 1.721(14) .
W11 O34 1.792(13) .
W11 O58 1.934(12) .
W11 O57 1.965(11) .
W11 O52 2.050(13) .
W11 O25 2.370(12) .
W12 O12 1.689(16) .
W12 O60 1.898(14) .
W12 O62 1.927(15) .
W12 O59 1.945(16) .
W12 O61 1.952(13) .
W12 O27 2.377(13) .
W13 O13 1.699(14) .
W13 O69 1.779(13) .
W13 O68 1.932(15) .
W13 O59 1.935(15) .
W13 O63 1.942(13) .
W13 O27 2.433(13) .
W14 O14 1.680(16) .
W14 O70 1.845(14) .
W14 O65 1.903(14) .
W14 O60 1.923(14) .
W14 O64 1.969(15) .
W14 O28 2.482(12) .
W15 O15 1.726(17) .
W15 O71 1.870(13) .
W15 O65 1.900(14) .
W15 O61 1.908(13) .
W15 O66 1.937(15) .
W15 O30 2.480(12) .
W16 O16 1.705(14) .
W16 O72 1.810(13) .
W16 O67 1.909(14) .
W16 O68 1.940(16) .
W16 O62 1.942(15) .
W16 O27 2.432(13) .
W17 O17 1.697(16) .
W17 O63 1.897(13) .
W17 O74 1.897(15) .
W17 O64 1.898(14) .
W17 O73 1.935(12) .
W17 O28 2.425(13) .
W18 O18 1.717(16) .
W18 O77 1.890(14) .
W18 O76 1.893(12) .
W18 O67 1.930(14) .
W18 O66 1.934(15) .
W18 O30 2.419(12) .
W19 O19 1.736(14) .
W19 O35 1.766(12) .
W19 O73 1.902(12) .
W19 O78 1.918(12) .
W19 O69 2.122(13) .
W19 O29 2.335(12) .
W20 O20 1.727(16) .
W20 O36 1.746(12) .
W20 O75 1.927(15) .
W20 O74 1.955(16) .
W20 O70 2.071(13) .
W20 O28 2.433(12) .
W21 O21 1.715(17) .
W21 O37 1.747(13) .
W21 O75 1.893(14) .
W21 O76 1.995(12) .
W21 O71 2.055(13) .
W21 O30 2.441(12) .
W22 O22 1.711(13) .
W22 O38 1.780(12) .
W22 O77 1.941(14) .
W22 O78 1.945(13) .
W22 O72 2.090(13) .
W22 O29 2.333(11) .
W22 K1 3.941(8) .
Er1 O37 2.311(13) .
Er1 O34 2.317(13) .
Er1 O33 2.334(11) .
Er1 O38 2.359(12) .
Er1 O31 2.363(12) .
Er1 O36 2.367(12) .
Er1 O35 2.385(12) .
Er1 O32 2.388(13) .
K1 O80 2.28(2) .
K1 O84 2.36(3) .
K1 O79 2.42(2) .
K1 O81 2.424(18) .
K1 O87 2.430(17) .
K1 O22 2.505(16) .
K1 C1 3.26(2) .
K1 C16 3.46(2) .
P1 O25 1.501(12) .
P1 O26 1.547(12) .
P1 O23 1.548(13) .
P1 O24 1.556(13) .
P2 O29 1.526(12) .
P2 O30 1.547(13) .
P2 O28 1.550(13) .
P2 O27 1.570(13) .
Na1 O108 2.15(5) .
Na1 O95 2.41(3) .
Na1 O92 2.85(4) .
Na1 O55 2.851(16) .
Na1 O86 2.89(2) 1_545
Na1 O51 2.940(17) .
Na1 O19 2.968(18) 1_545
Na1 O45 2.991(17) .
Na2 O105 2.15(3) .
Na2 O20 2.75(2) .
Na2 O83 2.81(2) .
Na2 O56 2.906(19) .
O19 Na1 2.968(18) 1_565
O81 C1 1.20(3) .
O82 C1 1.25(3) .
O85 C20 1.45(2) .
O86 C13 1.18(2) .
O86 Na1 2.89(2) 1_565
O87 C16 1.15(3) .
O88 C13 1.36(3) .
O90 O106 1.38(6) .
O91 C20 1.18(2) .
O92 O108 0.80(5) .
O100 C16 1.27(3) .
N1 C2 1.49(2) .
N1 C3 1.56(2) .
N2 C12 1.56(4) .
N2 C11 1.56(3) .
N3 C17 1.53(3) .
N3 C9 1.54(3) .
N4 C18 1.49(2) .
N4 C10 1.50(2) .
C1 C2 1.51(3) .
C2 C5 1.46(3) .
C3 C4 1.49(3) .
C4 C5 1.60(3) .
C6 C12 1.52(6) .
C6 C14 1.65(6) .
C7 C17 1.47(4) .
C7 C8 1.52(4) .
C8 C9 1.53(3) .
C10 C15 1.51(2) .
C10 C20 1.59(2) .
C11 C16 1.56(3) .
C11 C14 1.65(3) .
C13 C17 1.56(3) .
C15 C19 1.58(2) .
C18 C19 1.43(2) .

loop_
_geom_torsion_atom_site_label_1
_geom_torsion_atom_site_label_2
_geom_torsion_atom_site_label_3
_geom_torsion_atom_site_label_4
_geom_torsion
_geom_torsion_site_symmetry_1
_geom_torsion_site_symmetry_4
O35 W19 O19 Na1 -35.1(11) . 1_565
O73 W19 O19 Na1 -132.9(10) . 1_565
O78 W19 O19 Na1 61.6(11) . 1_565
O69 W19 O19 Na1 144.7(10) . 1_565
O38 W22 O22 K1 63.9(11) . .
O77 W22 O22 K1 161.1(10) . .
O78 W22 O22 K1 -33.0(11) . .
O72 W22 O22 K1 -116.8(11) . .
O25 P1 O23 W5 -60.4(9) . .
O26 P1 O23 W5 63.1(9) . .
O24 P1 O23 W5 -179.2(7) . .
O25 P1 O23 W1 178.3(7) . .
O26 P1 O23 W1 -58.2(9) . .
O24 P1 O23 W1 59.5(9) . .
O25 P1 O23 W2 56.7(9) . .
O26 P1 O23 W2 -179.8(7) . .
O24 P1 O23 W2 -62.1(9) . .
O25 P1 O24 W6 -57.1(10) . .
O26 P1 O24 W6 177.9(7) . .
O23 P1 O24 W6 60.1(9) . .
O25 P1 O24 W9 62.7(9) . .
O26 P1 O24 W9 -62.4(9) . .
O23 P1 O24 W9 179.9(6) . .
O25 P1 O24 W3 -177.8(7) . .
O26 P1 O24 W3 57.2(9) . .
O23 P1 O24 W3 -60.6(9) . .
O26 P1 O25 W8 173.1(8) . .
O23 P1 O25 W8 -66.5(10) . .
O24 P1 O25 W8 50.8(11) . .
O26 P1 O25 W11 -51.2(11) . .
O23 P1 O25 W11 69.2(10) . .
O24 P1 O25 W11 -173.5(7) . .
O25 P1 O26 W10 -58.4(10) . .
O23 P1 O26 W10 -178.2(7) . .
O24 P1 O26 W10 64.7(9) . .
O25 P1 O26 W7 57.7(10) . .
O23 P1 O26 W7 -62.2(9) . .
O24 P1 O26 W7 -179.3(7) . .
O25 P1 O26 W4 178.0(7) . .
O23 P1 O26 W4 58.1(10) . .
O24 P1 O26 W4 -59.0(10) . .
O29 P2 O27 W12 179.4(8) . .
O30 P2 O27 W12 -59.4(10) . .
O28 P2 O27 W12 57.5(11) . .
O29 P2 O27 W16 -56.5(10) . .
O30 P2 O27 W16 64.7(9) . .
O28 P2 O27 W16 -178.4(7) . .
O29 P2 O27 W13 56.6(9) . .
O30 P2 O27 W13 177.8(7) . .
O28 P2 O27 W13 -65.3(9) . .
O29 P2 O28 W17 -60.0(10) . .
O30 P2 O28 W17 177.3(7) . .
O27 P2 O28 W17 61.2(10) . .
O29 P2 O28 W20 59.9(10) . .
O30 P2 O28 W20 -62.8(9) . .
O27 P2 O28 W20 -178.9(7) . .
O29 P2 O28 W14 -178.7(7) . .
O30 P2 O28 W14 58.6(10) . .
O27 P2 O28 W14 -57.5(10) . .
O30 P2 O29 W22 -52.6(10) . .
O28 P2 O29 W22 -173.6(7) . .
O27 P2 O29 W22 66.3(10) . .
O30 P2 O29 W19 173.3(7) . .
O28 P2 O29 W19 52.2(10) . .
O27 P2 O29 W19 -67.9(10) . .
O29 P2 O30 W18 58.1(10) . .
O28 P2 O30 W18 -179.2(7) . .
O27 P2 O30 W18 -62.5(9) . .
O29 P2 O30 W21 -60.7(9) . .
O28 P2 O30 W21 62.0(9) . .
O27 P2 O30 W21 178.7(7) . .
O29 P2 O30 W15 178.7(7) . .
O28 P2 O30 W15 -58.6(10) . .
O27 P2 O30 W15 58.1(9) . .
O8 W8 O31 Er1 165.9(10) . .
O58 W8 O31 Er1 66.0(11) . .
O53 W8 O31 Er1 -89.9(10) . .
O49 W8 O31 Er1 -12(3) . .
O25 W8 O31 Er1 -5.8(10) . .
O9 W9 O32 Er1 -88.0(17) . .
O55 W9 O32 Er1 18.1(18) . .
O54 W9 O32 Er1 171.2(17) . .
O50 W9 O32 Er1 104(2) . .
O24 W9 O32 Er1 101.2(17) . .
O10 W10 O33 Er1 88(2) . .
O56 W10 O33 Er1 -170(2) . .
O55 W10 O33 Er1 -16(2) . .
O51 W10 O33 Er1 -91(2) . .
O26 W10 O33 Er1 -98(2) . .
O11 W11 O34 Er1 -166.6(10) . .
O58 W11 O34 Er1 -64.7(10) . .
O57 W11 O34 Er1 91.5(10) . .
O52 W11 O34 Er1 18(2) . .
O25 W11 O34 Er1 6.5(9) . .
O19 W19 O35 Er1 169.7(10) . .
O73 W19 O35 Er1 -87.1(10) . .
O78 W19 O35 Er1 68.7(10) . .
O69 W19 O35 Er1 -10(2) . .
O29 W19 O35 Er1 -3.0(9) . .
O20 W20 O36 Er1 -90.3(16) . .
O75 W20 O36 Er1 15.6(16) . .
O74 W20 O36 Er1 171.0(15) . .
O70 W20 O36 Er1 101.7(19) . .
O28 W20 O36 Er1 99.7(15) . .
O21 W21 O37 Er1 83(2) . .
O75 W21 O37 Er1 -19(2) . .
O76 W21 O37 Er1 -176(2) . .
O71 W21 O37 Er1 -98(2) . .
O30 W21 O37 Er1 -104(2) . .
O22 W22 O38 Er1 -168.3(10) . .
O77 W22 O38 Er1 88.8(11) . .
O78 W22 O38 Er1 -67.4(11) . .
O72 W22 O38 Er1 14(3) . .
O29 W22 O38 Er1 3.8(10) . .
K1 W22 O38 Er1 -145.7(10) . .
O1 W1 O40 W3 -133.2(18) . .
O42 W1 O40 W3 35(3) . .
O41 W1 O40 W3 -32.2(18) . .
O39 W1 O40 W3 125.1(18) . .
O23 W1 O40 W3 51.9(18) . .
O4 W4 O46 W7 170.6(8) . .
O51 W4 O46 W7 70.1(8) . .
O41 W4 O46 W7 -88.0(8) . .
O45 W4 O46 W7 -15.4(19) . .
O26 W4 O46 W7 -4.1(7) . .
O2 W2 O49 W8 -127.9(17) . .
O43 W2 O49 W8 -26.8(17) . .
O48 W2 O49 W8 129.2(17) . .
O39 W2 O49 W8 47(3) . .
O23 W2 O49 W8 56.4(17) . .
O3 W3 O50 W9 173.4(8) . .
O45 W3 O50 W9 -84.3(8) . .
O44 W3 O50 W9 73.3(8) . .
O40 W3 O50 W9 -8.5(18) . .
O24 W3 O50 W9 0.5(6) . .
O5 W5 O52 W11 133.1(15) . .
O48 W5 O52 W11 -128.3(16) . .
O47 W5 O52 W11 30.6(16) . .
O42 W5 O52 W11 -42(2) . .
O23 W5 O52 W11 -55.0(15) . .
O6 W6 O53 W8 135.3(15) . .
O54 W6 O53 W8 -123.8(15) . .
O43 W6 O53 W8 33.1(15) . .
O44 W6 O53 W8 -45(2) . .
O24 W6 O53 W8 -50.7(14) . .
O6 W6 O54 W9 -177.2(8) . .
O53 W6 O54 W9 80.9(8) . .
O43 W6 O54 W9 2.7(19) . .
O44 W6 O54 W9 -77.1(8) . .
O24 W6 O54 W9 -2.4(7) . .
O9 W9 O55 W10 122.1(11) . .
O32 W9 O55 W10 15.3(12) . .
O54 W9 O55 W10 -86.4(15) . .
O50 W9 O55 W10 -142.4(12) . .
O24 W9 O55 W10 -71.6(11) . .
O9 W9 O55 Na1 -62.2(7) . .
O32 W9 O55 Na1 -168.9(6) . .
O54 W9 O55 Na1 89.3(12) . .
O50 W9 O55 Na1 33.4(6) . .
O24 W9 O55 Na1 104.2(6) . .
O7 W7 O56 W10 177.8(8) . .
O57 W7 O56 W10 -79.2(8) . .
O47 W7 O56 W10 3(2) . .
O46 W7 O56 W10 76.0(9) . .
O26 W7 O56 W10 3.7(7) . .
O7 W7 O56 Na2 -5.5(8) . .
O57 W7 O56 Na2 97.5(7) . .
O47 W7 O56 Na2 179.9(12) . .
O46 W7 O56 Na2 -107.3(7) . .
O26 W7 O56 Na2 -179.6(8) . .
O7 W7 O57 W11 -140.0(17) . .
O56 W7 O57 W11 118.6(17) . .
O47 W7 O57 W11 -39.6(17) . .
O46 W7 O57 W11 36(3) . .
O26 W7 O57 W11 45.9(16) . .
O12 W12 O60 W14 -130.1(19) . .
O62 W12 O60 W14 41(3) . .
O59 W12 O60 W14 128.2(19) . .
O61 W12 O60 W14 -28.2(19) . .
O27 W12 O60 W14 55.4(19) . .
O17 W17 O63 W13 -128.5(15) . .
O74 W17 O63 W13 46(2) . .
O64 W17 O63 W13 131.2(15) . .
O73 W17 O63 W13 -25.4(15) . .
O28 W17 O63 W13 55.3(15) . .
O17 W17 O64 W14 169.1(8) . .
O63 W17 O64 W14 -89.9(9) . .
O74 W17 O64 W14 66.9(9) . .
O73 W17 O64 W14 -13.1(19) . .
O28 W17 O64 W14 -5.0(7) . .
O15 W15 O65 W14 139.5(18) . .
O71 W15 O65 W14 -116.4(18) . .
O61 W15 O65 W14 38.8(18) . .
O66 W15 O65 W14 -23(3) . .
O30 W15 O65 W14 -43.7(18) . .
O13 W13 O69 W19 -132.6(15) . .
O68 W13 O69 W19 127.9(16) . .
O59 W13 O69 W19 43(3) . .
O63 W13 O69 W19 -29.6(15) . .
O27 W13 O69 W19 54.5(15) . .
O14 W14 O70 W20 170.5(9) . .
O65 W14 O70 W20 -86.0(9) . .
O60 W14 O70 W20 -9.9(19) . .
O64 W14 O70 W20 71.2(9) . .
O28 W14 O70 W20 -1.5(7) . .
O15 W15 O71 W21 -169.7(8) . .
O65 W15 O71 W21 87.0(8) . .
O61 W15 O71 W21 7.0(19) . .
O66 W15 O71 W21 -69.7(9) . .
O30 W15 O71 W21 2.1(7) . .
O16 W16 O72 W22 131.0(16) . .
O67 W16 O72 W22 26.8(16) . .
O68 W16 O72 W22 -130.1(16) . .
O62 W16 O72 W22 -50(3) . .
O27 W16 O72 W22 -56.8(16) . .
O17 W17 O74 W20 -175.4(9) . .
O63 W17 O74 W20 10(2) . .
O64 W17 O74 W20 -74.7(10) . .
O73 W17 O74 W20 81.6(9) . .
O28 W17 O74 W20 0.4(8) . .
O21 W21 O75 W20 -128.8(14) . .
O37 W21 O75 W20 -23.2(14) . .
O76 W21 O75 W20 75(2) . .
O71 W21 O75 W20 135.0(14) . .
O30 W21 O75 W20 63.8(13) . .
O18 W18 O76 W21 177.0(8) . .
O77 W18 O76 W21 -81.2(8) . .
O67 W18 O76 W21 0.4(19) . .
O66 W18 O76 W21 75.1(8) . .
O30 W18 O76 W21 1.4(6) . .
O18 W18 O77 W22 -138.6(17) . .
O76 W18 O77 W22 121.7(18) . .
O67 W18 O77 W22 -36.3(18) . .
O66 W18 O77 W22 35(3) . .
O30 W18 O77 W22 47.5(17) . .
K1 O81 C1 O82 -69(3) . .
K1 O81 C1 C2 101(2) . .
C3 N1 C2 C5 -6.7(18) . .
C3 N1 C2 C1 -131.3(17) . .
O81 C1 C2 C5 -103(3) . .
O82 C1 C2 C5 68(3) . .
K1 C1 C2 C5 -58(2) . .
O81 C1 C2 N1 15(3) . .
O82 C1 C2 N1 -173.7(18) . .
K1 C1 C2 N1 60(2) . .
C2 N1 C3 C4 34.6(19) . .
N1 C3 C4 C5 -43.6(19) . .
N1 C2 C5 C4 -22(2) . .
C1 C2 C5 C4 99(2) . .
C3 C4 C5 C2 42(2) . .
C17 C7 C8 C9 -37(3) . .
C7 C8 C9 N3 36(2) . .
C17 N3 C9 C8 -21(2) . .
C18 N4 C10 C15 -3(3) . .
C18 N4 C10 C20 -113(3) . .
C12 N2 C11 C16 -125.5(19) . .
C12 N2 C11 C14 -4(2) . .
C14 C6 C12 N2 16(4) . .
C11 N2 C12 C6 -9(3) . .
Na1 O86 C13 O88 43(2) 1_565 .
Na1 O86 C13 C17 -135.9(18) 1_565 .
N2 C11 C14 C6 13(3) . .
C16 C11 C14 C6 129(3) . .
C12 C6 C14 C11 -18(4) . .
N4 C10 C15 C19 -20(3) . .
C20 C10 C15 C19 84(3) . .
K1 O87 C16 O100 -6(5) . .
K1 O87 C16 C11 172.5(18) . .
N2 C11 C16 O87 -9(3) . .
C14 C11 C16 O87 -124(3) . .
N2 C11 C16 O100 169.9(18) . .
C14 C11 C16 O100 55(3) . .
N2 C11 C16 K1 -4(3) . .
C14 C11 C16 K1 -119(2) . .
C8 C7 C17 N3 23(3) . .
C8 C7 C17 C13 142(2) . .
C9 N3 C17 C7 -1(2) . .
C9 N3 C17 C13 -126.3(17) . .
O86 C13 C17 C7 -120(3) . .
O88 C13 C17 C7 61(3) . .
O86 C13 C17 N3 0(3) . .
O88 C13 C17 N3 -179.2(17) . .
C10 N4 C18 C19 28(4) . .
N4 C18 C19 C15 -40(4) . .
C10 C15 C19 C18 37(3) . .
N4 C10 C20 O91 -5(7) . .
C15 C10 C20 O91 -116(6) . .
N4 C10 C20 O85 -162(3) . .
C15 C10 C20 O85 87(4) . .

loop_
_platon_squeeze_void_nr
_platon_squeeze_void_average_x
_platon_squeeze_void_average_y
_platon_squeeze_void_average_z
_platon_squeeze_void_volume
_platon_squeeze_void_count_electrons
_platon_squeeze_void_content
1 0.227 0.516 0.805 728 284 ' '
